data_4516506
loop_
_publ_author_name
'Loots, Leigh'
'O&#x2019;Connor, James P.'
'le Roex, Tanya'
'Haynes, Delia A.'

_publ_section_title
;
 Solid-State Supramolecular Chemistry of a Benzylpyridine-Functionalized
 Zwitterion: Polymorphism, Interconversion, and Porosity
;
_journal_issue 12
_journal_name_full 'Crystal Growth &amp; Design'
_journal_page_first 5849
_journal_paper_doi 10.1021/acs.cgd.5b01238
_journal_volume 15
_journal_year 2015
_chemical_formula_moiety 'C16 H13 N O4, 0.5(C6 H6)'
_chemical_formula_sum 'C19 H16 N O4'
_chemical_formula_weight 322.33
_chemical_name_systematic
;
'(2Z)-2-(4-benzylpyridinium-1-yl-3-carboxy-1-hydroxyprop-2-en-1-olate
benzene solvate'
;
_space_group_crystal_system monoclinic
_space_group_IT_number 14
_space_group_name_Hall '-P 2yn'
_space_group_name_H-M_alt 'P 1 21/n 1'
_atom_sites_solution_hydrogens mixed
_atom_sites_solution_primary direct
_atom_sites_solution_secondary difmap
_audit_creation_method SHELXL-2012
_cell_angle_alpha 90
_cell_angle_beta 96.399(4)
_cell_angle_gamma 90
_cell_formula_units_Z 4
_cell_length_a 13.870(4)
_cell_length_b 7.451(2)
_cell_length_c 15.204(4)
_cell_measurement_reflns_used 1136
_cell_measurement_temperature 100(2)
_cell_measurement_theta_max 25.145
_cell_measurement_theta_min 2.696
_cell_volume 1561.5(7)
_computing_cell_refinement 'SAINT (Bruker, 2012)'
_computing_data_collection 'APEX2 (Bruker, 2012)'
_computing_data_reduction 'SAINT (Bruker, 2012)'
_computing_molecular_graphics 'X-Seed (Barbour, 2001; Atwood & Barbour, 2003)'
_computing_structure_refinement 'SHELXL-2012 (Sheldrick, 2012)'
_computing_structure_solution 'SHELXL-2012 (Sheldrick, 2012)'
_diffrn_ambient_temperature 100(2)
_diffrn_measured_fraction_theta_full 0.998
_diffrn_measured_fraction_theta_max 0.980
_diffrn_measurement_device_type 'Bruker APEX CCD area -detector'
_diffrn_measurement_method \w
_diffrn_radiation_type MoK\a
_diffrn_radiation_wavelength 0.71073
_diffrn_reflns_av_R_equivalents 0.0695
_diffrn_reflns_av_unetI/netI 0.0931
_diffrn_reflns_Laue_measured_fraction_full 0.998
_diffrn_reflns_Laue_measured_fraction_max 0.980
_diffrn_reflns_limit_h_max 17
_diffrn_reflns_limit_h_min -18
_diffrn_reflns_limit_k_max 8
_diffrn_reflns_limit_k_min -9
_diffrn_reflns_limit_l_max 19
_diffrn_reflns_limit_l_min -14
_diffrn_reflns_number 9242
_diffrn_reflns_point_group_measured_fraction_full 0.998
_diffrn_reflns_point_group_measured_fraction_max 0.980
_diffrn_reflns_theta_full 25.242
_diffrn_reflns_theta_max 27.496
_diffrn_reflns_theta_min 1.886
_diffrn_source 'fine-focus sealed tube'
_diffrn_standards_number 0
_exptl_absorpt_coefficient_mu 0.097
_exptl_absorpt_correction_T_max 1.000
_exptl_absorpt_correction_T_min 0.9203
_exptl_absorpt_correction_type numerical
_exptl_absorpt_process_details 'SADABS, 2012'
_exptl_crystal_colour colourless
_exptl_crystal_density_diffrn 1.371
_exptl_crystal_description plate
_exptl_crystal_F_000 676
_exptl_crystal_size_max 0.366
_exptl_crystal_size_mid 0.318
_exptl_crystal_size_min 0.064
_refine_diff_density_max 0.266
_refine_diff_density_min -0.306
_refine_diff_density_rms 0.068
_refine_ls_extinction_method none
_refine_ls_goodness_of_fit_ref 1.037
_refine_ls_hydrogen_treatment mixed
_refine_ls_matrix_type full
_refine_ls_number_parameters 222
_refine_ls_number_reflns 3523
_refine_ls_number_restraints 1
_refine_ls_restrained_S_all 1.037
_refine_ls_R_factor_all 0.1196
_refine_ls_R_factor_gt 0.0617
_refine_ls_shift/su_max 0.000
_refine_ls_shift/su_mean 0.000
_refine_ls_structure_factor_coef Fsqd
_refine_ls_weighting_details
;
 w=1/[\s^2^(Fo^2^)+(0.0695P)^2^]
 where P=(Fo^2^+2Fc^2^)/3
;
_refine_ls_weighting_scheme calc
_refine_ls_wR_factor_gt 0.1418
_refine_ls_wR_factor_ref 0.1678
_reflns_Friedel_coverage 0.000
_reflns_number_gt 1989
_reflns_number_total 3523
_reflns_threshold_expression 'I > 2\s(I)'
_cod_data_source_file cg5b01238_si_002.cif
_cod_data_source_block 1_Benz
_cod_original_sg_symbol_H-M 'P 21/n'
_cod_database_code 4516506
_shelx_space_group_comment
;
The symmetry employed for this shelxl refinement is uniquely defined
by the following loop, which should always be used as a source of
symmetry information in preference to the above space-group names.
They are only intended as comments.
;
_shelx_estimated_absorpt_t_min 0.965
_shelx_estimated_absorpt_t_max 0.994
_shelxl_version_number 2012-9

loop_
_space_group_symop_operation_xyz
'x, y, z'
'-x+1/2, y+1/2, -z+1/2'
'-x, -y, -z'
'x-1/2, -y-1/2, z-1/2'

loop_
_atom_site_label
_atom_site_type_symbol
_atom_site_fract_x
_atom_site_fract_y
_atom_site_fract_z
_atom_site_U_iso_or_equiv
_atom_site_adp_type
_atom_site_occupancy
_atom_site_site_symmetry_order
_atom_site_calc_flag
_atom_site_refinement_flags_posn
_atom_site_refinement_flags_adp
O1 O 0.26391(13) 1.1545(2) 0.85723(12) 0.0235(5) Uani 1 1 d . .
O2 O 0.42584(13) 1.1192(3) 0.88635(12) 0.0227(5) Uani 1 1 d . .
O4 O 0.29270(13) 0.4787(3) 0.88045(13) 0.0256(5) Uani 1 1 d D .
O3 O 0.13945(13) 0.5303(3) 0.82427(13) 0.0297(5) Uani 1 1 d . .
N1 N 0.41699(15) 0.7579(3) 0.85900(14) 0.0183(5) Uani 1 1 d . .
C1 C 0.34260(19) 1.0622(4) 0.86734(17) 0.0193(6) Uani 1 1 d . .
C3 C 0.24198(19) 0.7798(4) 0.85511(17) 0.0208(6) Uani 1 1 d . .
H3 H 0.1872 0.8565 0.8548 0.025 Uiso 1 1 calc R U
C5 C 0.47902(19) 0.7560(4) 0.93373(17) 0.0186(6) Uani 1 1 d . .
H5 H 0.4684 0.8340 0.9811 0.022 Uiso 1 1 calc R U
C2 C 0.32760(19) 0.8617(3) 0.85831(17) 0.0182(6) Uani 1 1 d . .
C6 C 0.55684(18) 0.6431(4) 0.94197(18) 0.0208(6) Uani 1 1 d . .
H6 H 0.6004 0.6437 0.9948 0.025 Uiso 1 1 calc R U
C7 C 0.57269(18) 0.5271(4) 0.87337(18) 0.0214(6) Uani 1 1 d . .
C8 C 0.50981(19) 0.5383(4) 0.79512(18) 0.0221(6) Uani 1 1 d . .
H8 H 0.5205 0.4651 0.7460 0.027 Uiso 1 1 calc R U
C4 C 0.22048(19) 0.5829(4) 0.85193(17) 0.0195(6) Uani 1 1 d . .
C15 C 0.8360(2) 0.4480(4) 0.7199(2) 0.0311(7) Uani 1 1 d . .
H15 H 0.8401 0.4246 0.6590 0.037 Uiso 1 1 calc R U
C16 C 0.7519(2) 0.4065(4) 0.75634(19) 0.0274(7) Uani 1 1 d . .
H16 H 0.6991 0.3530 0.7206 0.033 Uiso 1 1 calc R U
C9 C 0.43238(19) 0.6552(4) 0.78888(18) 0.0226(7) Uani 1 1 d . .
H9 H 0.3900 0.6634 0.7354 0.027 Uiso 1 1 calc R U
C11 C 0.7438(2) 0.4423(4) 0.84497(19) 0.0252(7) Uani 1 1 d . .
C13 C 0.9075(2) 0.5595(4) 0.8590(2) 0.0343(8) Uani 1 1 d . .
H13 H 0.9612 0.6109 0.8945 0.041 Uiso 1 1 calc R U
C10 C 0.65369(19) 0.3901(4) 0.88637(19) 0.0254(7) Uani 1 1 d . .
H10A H 0.6714 0.3716 0.9506 0.030 Uiso 1 1 calc R U
H10B H 0.6294 0.2743 0.8608 0.030 Uiso 1 1 calc R U
C14 C 0.9141(2) 0.5233(4) 0.7712(2) 0.0311(7) Uani 1 1 d . .
H14 H 0.9721 0.5500 0.7459 0.037 Uiso 1 1 calc R U
C12 C 0.8229(2) 0.5213(4) 0.8961(2) 0.0280(7) Uani 1 1 d . .
H12 H 0.8185 0.5490 0.9565 0.034 Uiso 1 1 calc R U
C1A C -0.0988(3) 0.9617(5) 0.9911(2) 0.0448(9) Uani 1 1 d . .
H1A H -0.1663 0.9364 0.9851 0.054 Uiso 1 1 calc R U
C2A C -0.0361(3) 0.8674(5) 1.0514(2) 0.0448(9) Uani 1 1 d . .
H2A H -0.0606 0.7762 1.0865 0.054 Uiso 1 1 calc R U
C3A C 0.0621(3) 0.9058(5) 1.0607(2) 0.0455(9) Uani 1 1 d . .
H3A H 0.1048 0.8414 1.1026 0.055 Uiso 1 1 calc R U
H4 H 0.276(3) 0.337(3) 0.865(2) 0.084(14) Uiso 1 1 d D .

loop_
_atom_site_aniso_label
_atom_site_aniso_U_11
_atom_site_aniso_U_22
_atom_site_aniso_U_33
_atom_site_aniso_U_23
_atom_site_aniso_U_13
_atom_site_aniso_U_12
O1 0.0196(10) 0.0152(11) 0.0346(12) 0.0003(8) -0.0013(8) 0.0023(8)
O2 0.0207(10) 0.0176(11) 0.0283(11) -0.0021(8) -0.0035(8) -0.0012(8)
O4 0.0205(10) 0.0168(11) 0.0369(12) 0.0026(9) -0.0078(8) 0.0004(9)
O3 0.0189(11) 0.0265(12) 0.0421(13) 0.0011(10) -0.0039(9) -0.0023(9)
N1 0.0164(12) 0.0150(12) 0.0234(12) 0.0009(10) 0.0014(9) 0.0002(10)
C1 0.0208(15) 0.0168(15) 0.0197(14) 0.0020(11) -0.0006(11) -0.0007(12)
C3 0.0187(15) 0.0218(16) 0.0209(15) 0.0008(12) -0.0018(11) 0.0028(12)
C5 0.0211(14) 0.0163(15) 0.0180(14) -0.0008(11) 0.0012(11) -0.0031(11)
C2 0.0218(14) 0.0136(15) 0.0185(14) 0.0015(11) -0.0009(11) 0.0053(12)
C6 0.0161(14) 0.0195(15) 0.0256(15) 0.0011(12) -0.0026(11) -0.0015(12)
C7 0.0135(13) 0.0207(15) 0.0301(16) 0.0060(13) 0.0034(11) -0.0012(12)
C8 0.0220(15) 0.0224(16) 0.0227(15) -0.0032(12) 0.0057(11) 0.0013(12)
C4 0.0180(14) 0.0189(15) 0.0213(15) 0.0033(12) 0.0008(11) 0.0002(12)
C15 0.0345(18) 0.0244(17) 0.0361(18) -0.0037(14) 0.0118(14) 0.0035(14)
C16 0.0237(15) 0.0239(17) 0.0347(18) -0.0027(14) 0.0042(13) 0.0022(13)
C9 0.0192(15) 0.0258(17) 0.0225(15) 0.0005(12) 0.0009(11) -0.0009(12)
C11 0.0247(15) 0.0218(16) 0.0290(16) 0.0035(13) 0.0029(12) 0.0073(13)
C13 0.0209(16) 0.037(2) 0.045(2) 0.0068(16) -0.0001(14) 0.0025(14)
C10 0.0240(15) 0.0221(16) 0.0302(17) 0.0010(13) 0.0030(12) 0.0040(13)
C14 0.0221(16) 0.0253(17) 0.047(2) 0.0044(15) 0.0090(14) 0.0049(13)
C12 0.0268(16) 0.0273(17) 0.0291(17) 0.0017(14) -0.0008(13) 0.0037(14)
C1A 0.042(2) 0.047(2) 0.047(2) -0.0104(18) 0.0093(17) 0.0028(18)
C2A 0.062(3) 0.040(2) 0.0323(19) 0.0007(16) 0.0077(17) -0.0066(19)
C3A 0.060(3) 0.036(2) 0.038(2) -0.0016(17) -0.0032(17) 0.0107(19)

loop_
_atom_type_symbol
_atom_type_description
_atom_type_scat_dispersion_real
_atom_type_scat_dispersion_imag
_atom_type_scat_source
C C 0.0033 0.0016 'International Tables Vol C Tables 4.2.6.8 and 6.1.1.4'
H H 0.0000 0.0000 'International Tables Vol C Tables 4.2.6.8 and 6.1.1.4'
N N 0.0061 0.0033 'International Tables Vol C Tables 4.2.6.8 and 6.1.1.4'
O O 0.0106 0.0060 'International Tables Vol C Tables 4.2.6.8 and 6.1.1.4'

loop_
_geom_angle_atom_site_label_1
_geom_angle_atom_site_label_2
_geom_angle_atom_site_label_3
_geom_angle
_geom_angle_site_symmetry_1
_geom_angle_site_symmetry_3
C4 O4 H4 111(2) . .
C5 N1 C9 121.2(2) . .
C5 N1 C2 118.3(2) . .
C9 N1 C2 120.3(2) . .
O2 C1 O1 127.1(3) . .
O2 C1 C2 118.5(2) . .
O1 C1 C2 114.3(2) . .
C2 C3 C4 128.6(3) . .
C2 C3 H3 115.7 . .
C4 C3 H3 115.7 . .
N1 C5 C6 120.6(3) . .
N1 C5 H5 119.7 . .
C6 C5 H5 119.7 . .
C3 C2 N1 120.7(2) . .
C3 C2 C1 124.7(2) . .
N1 C2 C1 114.5(2) . .
C5 C6 C7 120.3(2) . .
C5 C6 H6 119.9 . .
C7 C6 H6 119.9 . .
C6 C7 C8 117.7(2) . .
C6 C7 C10 119.9(2) . .
C8 C7 C10 122.4(3) . .
C9 C8 C7 120.3(3) . .
C9 C8 H8 119.8 . .
C7 C8 H8 119.8 . .
O3 C4 O4 124.6(3) . .
O3 C4 C3 119.9(2) . .
O4 C4 C3 115.5(2) . .
C16 C15 C14 120.6(3) . .
C16 C15 H15 119.7 . .
C14 C15 H15 119.7 . .
C15 C16 C11 120.6(3) . .
C15 C16 H16 119.7 . .
C11 C16 H16 119.7 . .
N1 C9 C8 119.7(2) . .
N1 C9 H9 120.2 . .
C8 C9 H9 120.2 . .
C16 C11 C12 118.4(3) . .
C16 C11 C10 120.9(3) . .
C12 C11 C10 120.6(3) . .
C14 C13 C12 120.3(3) . .
C14 C13 H13 119.8 . .
C12 C13 H13 119.8 . .
C11 C10 C7 114.1(2) . .
C11 C10 H10A 108.7 . .
C7 C10 H10A 108.7 . .
C11 C10 H10B 108.7 . .
C7 C10 H10B 108.7 . .
H10A C10 H10B 107.6 . .
C13 C14 C15 119.7(3) . .
C13 C14 H14 120.2 . .
C15 C14 H14 120.2 . .
C13 C12 C11 120.5(3) . .
C13 C12 H12 119.8 . .
C11 C12 H12 119.8 . .
C2A C1A C3A 119.5(3) . 3_577
C2A C1A H1A 120.2 . .
C3A C1A H1A 120.2 3_577 .
C1A C2A C3A 120.1(3) . .
C1A C2A H2A 120.0 . .
C3A C2A H2A 120.0 . .
C2A C3A C1A 120.4(3) . 3_577
C2A C3A H3A 119.8 . .
C1A C3A H3A 119.8 3_577 .

loop_
_geom_bond_atom_site_label_1
_geom_bond_atom_site_label_2
_geom_bond_distance
_geom_bond_site_symmetry_2
O1 C1 1.285(3) .
O2 C1 1.234(3) .
O4 C4 1.303(3) .
O4 H4 1.102(19) .
O3 C4 1.220(3) .
N1 C5 1.347(3) .
N1 C9 1.348(3) .
N1 C2 1.460(3) .
C1 C2 1.513(4) .
C3 C2 1.331(4) .
C3 C4 1.497(4) .
C3 H3 0.9500 .
C5 C6 1.363(4) .
C5 H5 0.9500 .
C6 C7 1.391(4) .
C6 H6 0.9500 .
C7 C8 1.397(4) .
C7 C10 1.514(4) .
C8 C9 1.378(4) .
C8 H8 0.9500 .
C15 C16 1.381(4) .
C15 C14 1.382(4) .
C15 H15 0.9500 .
C16 C11 1.390(4) .
C16 H16 0.9500 .
C9 H9 0.9500 .
C11 C12 1.401(4) .
C11 C10 1.512(4) .
C13 C14 1.376(4) .
C13 C12 1.387(4) .
C13 H13 0.9500 .
C10 H10A 0.9900 .
C10 H10B 0.9900 .
C14 H14 0.9500 .
C12 H12 0.9500 .
C1A C2A 1.382(5) .
C1A C3A 1.394(5) 3_577
C1A H1A 0.9500 .
C2A C3A 1.384(5) .
C2A H2A 0.9500 .
C3A C1A 1.394(5) 3_577
C3A H3A 0.9500 .

loop_
_geom_hbond_atom_site_label_D
_geom_hbond_atom_site_label_H
_geom_hbond_atom_site_label_A
_geom_hbond_distance_DH
_geom_hbond_distance_HA
_geom_hbond_distance_DA
_geom_hbond_angle_DHA
_geom_hbond_site_symmetry_A
O4 H4 O1 1.102(19) 1.37(2) 2.467(3) 171(3) 1_545
C5 H5 O2 0.95 2.38 3.047(3) 126.8 3_677
C6 H6 O2 0.95 2.58 3.141(3) 117.9 3_677
C6 H6 O4 0.95 2.45 3.348(3) 157.9 3_667
C9 H9 O1 0.95 2.42 3.317(3) 156.3 2_546

loop_
_geom_torsion_atom_site_label_1
_geom_torsion_atom_site_label_2
_geom_torsion_atom_site_label_3
_geom_torsion_atom_site_label_4
_geom_torsion
_geom_torsion_site_symmetry_1
_geom_torsion_site_symmetry_4
C9 N1 C5 C6 -3.2(4) . .
C2 N1 C5 C6 171.3(2) . .
C4 C3 C2 N1 0.1(4) . .
C4 C3 C2 C1 -175.8(2) . .
C5 N1 C2 C3 -110.7(3) . .
C9 N1 C2 C3 63.9(3) . .
C5 N1 C2 C1 65.6(3) . .
C9 N1 C2 C1 -119.8(3) . .
O2 C1 C2 C3 166.4(3) . .
O1 C1 C2 C3 -10.9(4) . .
O2 C1 C2 N1 -9.7(3) . .
O1 C1 C2 N1 172.9(2) . .
N1 C5 C6 C7 -0.6(4) . .
C5 C6 C7 C8 3.6(4) . .
C5 C6 C7 C10 -174.2(3) . .
C6 C7 C8 C9 -3.0(4) . .
C10 C7 C8 C9 174.7(3) . .
C2 C3 C4 O3 -159.1(3) . .
C2 C3 C4 O4 21.3(4) . .
C14 C15 C16 C11 1.0(4) . .
C5 N1 C9 C8 3.7(4) . .
C2 N1 C9 C8 -170.6(2) . .
C7 C8 C9 N1 -0.5(4) . .
C15 C16 C11 C12 0.0(4) . .
C15 C16 C11 C10 -177.4(3) . .
C16 C11 C10 C7 -85.0(3) . .
C12 C11 C10 C7 97.6(3) . .
C6 C7 C10 C11 -101.4(3) . .
C8 C7 C10 C11 80.9(3) . .
C12 C13 C14 C15 -0.2(5) . .
C16 C15 C14 C13 -0.9(4) . .
C14 C13 C12 C11 1.3(5) . .
C16 C11 C12 C13 -1.2(4) . .
C10 C11 C12 C13 176.3(3) . .
C3A C1A C2A C3A 0.6(6) 3_577 .
C1A C2A C3A C1A -0.6(6) . 3_577

loop_
_platon_squeeze_void_nr
_platon_squeeze_void_average_x
_platon_squeeze_void_average_y
_platon_squeeze_void_average_z
_platon_squeeze_void_volume
_platon_squeeze_void_count_electrons
_platon_squeeze_void_content
1 0.000 0.000 0.000 142 40 ' '
2 0.500 0.500 0.500 142 40 ' '
